data_2002816
loop_
_publ_author_name
'Sfreddo, O'
'Rabbow, C'
'Mueller-Buschbaum, Hk'

_publ_section_title
;
Zur Kristallchemie von Oxozinkat-Platinaten und Oxozinkaten der
Zusammensetzung Ba17 Tm16 Zn8 Pt4 O57 und Ba5 Tm8 Zn4 O21
;
_journal_name_full
;
Zeitschrift fuer Anorganische und Allgemeine Chemie
;
_journal_page_first 699
_journal_page_last 704
_journal_paper_doi 10.1002/zaac.199762301111
_journal_volume 623
_journal_year 1997
_chemical_formula_structural 'Ba17 Tm16 Zn8 Pt4 O57'
_chemical_formula_sum 'Ba17 O57 Pt4 Tm16 Zn8'
_chemical_name_systematic
;
Barium tamarium zinc platinum oxide (17/16/8/4/57)
;
_space_group_IT_number 87
_symmetry_cell_setting tetragonal
_symmetry_Int_Tables_number 87
_symmetry_space_group_name_Hall '-I 4'
_symmetry_space_group_name_H-M 'I 4/m'
_cell_angle_alpha 90
_cell_angle_beta 90
_cell_angle_gamma 90
_cell_formula_units_Z 2
_cell_length_a 22.758(1)
_cell_length_b 22.758(1)
_cell_length_c 5.684(1)
_cell_volume 2943.9
_refine_ls_R_factor_all 0.2106
_cod_database_code 2002816

loop_
_symmetry_equiv_pos_as_xyz
x,y,z
-x,-y,z
-y,x,z
y,-x,z
-x,-y,-z
x,y,-z
y,-x,-z
-y,x,-z
1/2+x,1/2+y,1/2+z
1/2-x,1/2-y,1/2+z
1/2-y,1/2+x,1/2+z
1/2+y,1/2-x,1/2+z
1/2-x,1/2-y,1/2-z
1/2+x,1/2+y,1/2-z
1/2+y,1/2-x,1/2-z
1/2-y,1/2+x,1/2-z

loop_
_atom_site_label
_atom_site_type_symbol
_atom_site_symmetry_multiplicity
_atom_site_Wyckoff_symbol
_atom_site_fract_x
_atom_site_fract_y
_atom_site_fract_z
_atom_site_occupancy
_atom_site_attached_hydrogens
_atom_site_calc_flag
Pt1 Pt4+ 8 h 0.35606(4) 0.08255(4) 0.5 1. 0 d
Tm1 Tm3+ 8 h 0.40055(5) 0.48800(5) 0. 1. 0 d
Tm2 Tm3+ 8 h 0.24885(5) 0.00654(5) 0.5 1. 0 d
Tm3 Tm3+ 8 h 0.44746(5) 0.32779(5) 0.5 1. 0 d
Tm4 Tm3+ 8 h 0.45059(5) 0.17455(5) 0.5 1. 0 d
Ba1 Ba2+ 2 a 0. 0. 0. 1. 0 d
Ba2 Ba2+ 8 h 0.38835(7) 0.77513(7) 0.5 1. 0 d
Ba3 Ba2+ 8 h 0.34318(7) 0.34979(7) 0. 1. 0 d
Ba4 Ba2+ 8 h 0.18956(7) 0.26798(7) 0. 1. 0 d
Ba5 Ba2+ 8 h 0.44236(7) 0.06762(7) 0. 1. 0 d
Zn1 Zn2+ 8 h 0.28880(12) 0.87931(13) 0.5 1. 0 d
Zn2 Zn2+ 8 h 0.36699(12) 0.42431(12) 0.5 1. 0 d
O1 O2- 2 b 0. 0. 0.5 1. 0 d
O2 O2- 8 h 0.4461(9) 0.0623(8) 0.5 1. 0 d
O3 O2- 8 h 0.3390(9) 0.3425(9) 0.5 1. 0 d
O4 O2- 8 h 0.2681(6) 0.1090(7) 0.5 1. 0 d
O5 O2- 8 h 0.2629(9) 0.7989(8) 0.5 1. 0 d
O6 O2- 16 i 0.3234(5) 0.4714(4) 0.2484(23) 1. 0 d
O7 O2- 16 i 0.3765(5) 0.1438(5) 0.7438(23) 1. 0 d
O8 O2- 16 i 0.3320(5) 0.0220(5) 0.7462(23) 1. 0 d
O9 O2- 16 i 0.2469(5) 0.9286(5) 0.7509(25) 1. 0 d
O10 O2- 16 i 0.4352(6) 0.4093(6) 0.2476(26) 1. 0 d

loop_
_atom_type_symbol
_atom_type_oxidation_number
Pt4+ 4.000
Tm3+ 3.000
Ba2+ 2.000
Zn2+ 2.000
O2- -2.000
